data_4316382
loop_
_publ_author_name
'Matthew F. Cain'
'Russell P. Hughes'
'David S. Glueck'
'James A. Golen'
'Curtis E. Moore'
'Arnold L. Rheingold'

_publ_section_title
;
 Synthesis and Structure of Intermediates in Copper-Catalyzed Alkylation
 of Diphenylphosphine
;
_journal_name_full 'Inorganic Chemistry'
_journal_page_first 7650
_journal_page_last 7662
_journal_paper_doi 10.1021/ic100816u
_journal_volume 49
_journal_year 2010
_chemical_formula_moiety 'C53 H50 Cu P4, F6 P, 1.5(C H2 Cl2)'
_chemical_formula_sum 'C54.5 H53 Cl3 Cu F6 P5'
_chemical_formula_weight 1146.71
_space_group_IT_number 2
_symmetry_cell_setting triclinic
_symmetry_space_group_name_Hall '-P 1'
_symmetry_space_group_name_H-M 'P -1'
_atom_sites_solution_hydrogens geom
_atom_sites_solution_primary direct
_atom_sites_solution_secondary difmap
_audit_creation_method
;
SHELXL-97

Platon program Squeeze used. Found 202.6 A3 void and
47 e/unit cell. Treated as 1 CH2Cl2 or 42 eletrons
and included in chemical formula to account for
density, molecular weight and F000.
;
_cell_angle_alpha 86.5950(10)
_cell_angle_beta 77.5010(10)
_cell_angle_gamma 69.2370(10)
_cell_formula_units_Z 2
_cell_length_a 10.3838(6)
_cell_length_b 12.8816(7)
_cell_length_c 21.8230(12)
_cell_measurement_reflns_used 9345
_cell_measurement_temperature 100(2)
_cell_measurement_theta_max 250.00
_cell_measurement_theta_min 2.00
_cell_volume 2664.3(3)
_computing_cell_refinement 'Bruker SAINT'
_computing_data_collection 'Bruker APEX2'
_computing_data_reduction 'Bruker SAINT'
_computing_molecular_graphics 'Bruker SHELXTL'
_computing_publication_material 'Bruker SHELXTL'
_computing_structure_refinement 'SHELXL-97 (Sheldrick, 1997)'
_computing_structure_solution 'SHELXS-97 (Sheldrick, 1990)'
_diffrn_ambient_temperature 100(2)
_diffrn_measured_fraction_theta_full 0.997
_diffrn_measured_fraction_theta_max 0.914
_diffrn_measurement_device_type 'Bruker APEX-II CCD'
_diffrn_measurement_method '\f and \w scans'
_diffrn_radiation_monochromator graphite
_diffrn_radiation_source 'fine-focus sealed tube'
_diffrn_radiation_type MoK\a
_diffrn_radiation_wavelength 0.71073
_diffrn_reflns_av_R_equivalents 0.0302
_diffrn_reflns_av_sigmaI/netI 0.0372
_diffrn_reflns_limit_h_max 13
_diffrn_reflns_limit_h_min -13
_diffrn_reflns_limit_k_max 16
_diffrn_reflns_limit_k_min -16
_diffrn_reflns_limit_l_max 27
_diffrn_reflns_limit_l_min -27
_diffrn_reflns_number 35006
_diffrn_reflns_theta_full 25.00
_diffrn_reflns_theta_max 28.08
_diffrn_reflns_theta_min 1.69
_diffrn_standards_number 0
_exptl_absorpt_coefficient_mu 0.768
_exptl_absorpt_correction_T_max 0.9271
_exptl_absorpt_correction_T_min 0.8312
_exptl_absorpt_correction_type multi-scan
_exptl_absorpt_process_details sadabs
_exptl_crystal_colour colorless
_exptl_crystal_density_diffrn 1.429
_exptl_crystal_density_method 'not measured'
_exptl_crystal_description block
_exptl_crystal_F_000 1178
_exptl_crystal_size_max 0.25
_exptl_crystal_size_mid 0.20
_exptl_crystal_size_min 0.10
_refine_diff_density_max 2.307
_refine_diff_density_min -2.439
_refine_diff_density_rms 0.096
_refine_ls_extinction_method none
_refine_ls_goodness_of_fit_ref 1.044
_refine_ls_hydrogen_treatment mixed
_refine_ls_matrix_type full
_refine_ls_number_parameters 621
_refine_ls_number_reflns 11859
_refine_ls_number_restraints 0
_refine_ls_restrained_S_all 1.044
_refine_ls_R_factor_all 0.0688
_refine_ls_R_factor_gt 0.0593
_refine_ls_shift/su_max 0.003
_refine_ls_shift/su_mean 0.000
_refine_ls_structure_factor_coef Fsqd
_refine_ls_weighting_details 'calc w=1/[\s^2^(Fo^2^)+(0.0574P)^2^+8.3049P] where P=(Fo^2^+2Fc^2^)/3'
_refine_ls_weighting_scheme calc
_refine_ls_wR_factor_gt 0.1443
_refine_ls_wR_factor_ref 0.1489
_reflns_number_gt 9925
_reflns_number_total 11859
_reflns_threshold_expression >2sigma(I)
_cod_data_source_file ic100816u_si_003_02.cif
_cod_data_source_block glu292a
_cod_depositor_comments
;
The following automatic conversions were performed:

'_symmetry_cell_setting' value 'Triclinic' changed to 'triclinic'
according to the built-in table from CIF Core dictionary named
'cif_core.dic' version 2.4.1 from 2010-06-29.

Automatic conversion script
Id: cif_fix_values 1646 2011-03-28 12:23:43Z adriana 
;
_cod_original_formula_sum 'C54.50 H53 Cl3 Cu F6 P5'
_cod_database_code 4316382

loop_
_symmetry_equiv_pos_as_xyz
'x, y, z'
'-x, -y, -z'

loop_
_atom_site_label
_atom_site_type_symbol
_atom_site_fract_x
_atom_site_fract_y
_atom_site_fract_z
_atom_site_U_iso_or_equiv
_atom_site_adp_type
_atom_site_occupancy
_atom_site_symmetry_multiplicity
_atom_site_calc_flag
_atom_site_refinement_flags
_atom_site_disorder_assembly
_atom_site_disorder_group
Cu1 Cu 0.00770(4) 0.18753(3) 0.277190(18) 0.01587(10) Uani 1 1 d . . .
P1 P 0.10431(9) 0.08831(7) 0.18575(4) 0.01812(17) Uani 1 1 d . . .
P2 P 0.18494(8) 0.09536(6) 0.32773(4) 0.01639(16) Uani 1 1 d . . .
P3 P 0.09988(9) 0.32328(7) 0.24603(4) 0.01798(17) Uani 1 1 d . . .
P4 P -0.21632(8) 0.23190(7) 0.32699(4) 0.01738(17) Uani 1 1 d . . .
P5 P -0.5000 0.5000 0.5000 0.0180(2) Uani 1 2 d S . .
P6 P 0.5000 0.5000 0.0000 0.1227(16) Uani 1 2 d S . .
Cl1 Cl 0.83810(16) 0.82094(11) 0.16680(8) 0.0696(4) Uani 1 1 d . . .
Cl2 Cl 0.65472(13) 0.71987(12) 0.24831(7) 0.0591(3) Uani 1 1 d . . .
F1 F -0.3928(3) 0.5291(3) 0.44388(12) 0.0515(7) Uani 1 1 d . . .
F2 F -0.4347(3) 0.37235(18) 0.47806(12) 0.0425(6) Uani 1 1 d . . .
F3 F -0.6086(2) 0.52190(17) 0.45484(11) 0.0344(5) Uani 1 1 d . . .
F4 F 0.4362(4) 0.4474(8) 0.05762(18) 0.193(4) Uani 1 1 d . . .
F5 F 0.5846(6) 0.5445(6) 0.0407(2) 0.144(2) Uani 1 1 d . . .
F6 F 0.6325(5) 0.3922(6) -0.0160(3) 0.159(3) Uani 1 1 d . . .
C1 C 0.5073(4) 0.0991(3) 0.17573(19) 0.0315(8) Uani 1 1 d . . .
H1A H 0.5510 0.0187 0.1682 0.047 Uiso 1 1 calc R . .
H1B H 0.5558 0.1228 0.2030 0.047 Uiso 1 1 calc R . .
H1C H 0.5146 0.1372 0.1356 0.047 Uiso 1 1 calc R . .
C2 C 0.3497(3) 0.1284(3) 0.20801(16) 0.0219(7) Uani 1 1 d . . .
C3 C 0.2780(4) 0.1031(3) 0.15807(17) 0.0254(7) Uani 1 1 d . . .
H3A H 0.3429 0.0336 0.1355 0.030 Uiso 1 1 calc R . .
H3B H 0.2674 0.1633 0.1271 0.030 Uiso 1 1 calc R . .
C4 C 0.3475(3) 0.0537(3) 0.26619(16) 0.0207(6) Uani 1 1 d . . .
H4A H 0.4267 0.0504 0.2856 0.025 Uiso 1 1 calc R . .
H4B H 0.3656 -0.0225 0.2515 0.025 Uiso 1 1 calc R . .
C5 C 0.2932(3) 0.2543(3) 0.22593(17) 0.0228(7) Uani 1 1 d . . .
H5A H 0.3311 0.2939 0.1903 0.027 Uiso 1 1 calc R . .
H5B H 0.3317 0.2633 0.2622 0.027 Uiso 1 1 calc R . .
C6 C 0.0265(4) 0.1140(3) 0.11622(16) 0.0226(7) Uani 1 1 d . . .
C7 C 0.0458(6) 0.1890(4) 0.0707(2) 0.0460(12) Uani 1 1 d . . .
H7A H 0.1093 0.2261 0.0725 0.055 Uiso 1 1 calc R . .
C8 C -0.0272(7) 0.2109(4) 0.0221(2) 0.0603(16) Uani 1 1 d . . .
H8A H -0.0119 0.2625 -0.0091 0.072 Uiso 1 1 calc R . .
C9 C -0.1200(5) 0.1600(3) 0.0183(2) 0.0416(10) Uani 1 1 d . . .
H9A H -0.1690 0.1755 -0.0152 0.050 Uiso 1 1 calc R . .
C10 C -0.1418(4) 0.0852(3) 0.06402(19) 0.0337(9) Uani 1 1 d . . .
H10A H -0.2069 0.0496 0.0622 0.040 Uiso 1 1 calc R . .
C11 C -0.0692(4) 0.0618(3) 0.11251(17) 0.0266(7) Uani 1 1 d . . .
H11A H -0.0845 0.0100 0.1435 0.032 Uiso 1 1 calc R . .
C12 C 0.1442(3) -0.0604(3) 0.19524(16) 0.0208(6) Uani 1 1 d . . .
C13 C 0.2271(4) -0.1379(3) 0.14761(19) 0.0304(8) Uani 1 1 d . . .
H13A H 0.2690 -0.1140 0.1089 0.036 Uiso 1 1 calc R . .
C14 C 0.2488(4) -0.2508(3) 0.1567(2) 0.0387(10) Uani 1 1 d . . .
H14A H 0.3039 -0.3035 0.1240 0.046 Uiso 1 1 calc R . .
C15 C 0.1896(4) -0.2852(3) 0.2135(2) 0.0384(10) Uani 1 1 d . . .
H15A H 0.2048 -0.3619 0.2197 0.046 Uiso 1 1 calc R . .
C16 C 0.1087(4) -0.2097(3) 0.2612(2) 0.0317(8) Uani 1 1 d . . .
H16A H 0.0693 -0.2345 0.3002 0.038 Uiso 1 1 calc R . .
C17 C 0.0847(4) -0.0974(3) 0.25226(16) 0.0227(7) Uani 1 1 d . . .
H17A H 0.0276 -0.0454 0.2850 0.027 Uiso 1 1 calc R . .
C18 C 0.1981(3) -0.0306(3) 0.37288(15) 0.0184(6) Uani 1 1 d . . .
C19 C 0.3235(4) -0.1201(3) 0.37145(17) 0.0248(7) Uani 1 1 d . . .
H19A H 0.4091 -0.1166 0.3466 0.030 Uiso 1 1 calc R . .
C20 C 0.3240(4) -0.2142(3) 0.40606(18) 0.0285(8) Uani 1 1 d . . .
H20A H 0.4096 -0.2751 0.4045 0.034 Uiso 1 1 calc R . .
C21 C 0.1994(4) -0.2194(3) 0.44299(16) 0.0247(7) Uani 1 1 d . . .
H21A H 0.1998 -0.2838 0.4667 0.030 Uiso 1 1 calc R . .
C22 C 0.0749(4) -0.1308(3) 0.44521(16) 0.0241(7) Uani 1 1 d . . .
H22A H -0.0102 -0.1341 0.4706 0.029 Uiso 1 1 calc R . .
C23 C 0.0741(3) -0.0370(3) 0.41036(16) 0.0222(7) Uani 1 1 d . . .
H23A H -0.0119 0.0236 0.4120 0.027 Uiso 1 1 calc R . .
C24 C 0.2042(3) 0.1888(3) 0.38256(15) 0.0181(6) Uani 1 1 d . . .
C25 C 0.0799(3) 0.2661(3) 0.41568(15) 0.0193(6) Uani 1 1 d . . .
H25A H -0.0082 0.2669 0.4094 0.023 Uiso 1 1 calc R . .
C26 C 0.0829(3) 0.3416(3) 0.45757(15) 0.0202(6) Uani 1 1 d . . .
H26A H -0.0024 0.3927 0.4805 0.024 Uiso 1 1 calc R . .
C27 C 0.2117(4) 0.3420(3) 0.46573(16) 0.0229(7) Uani 1 1 d . . .
H27A H 0.2146 0.3946 0.4936 0.028 Uiso 1 1 calc R . .
C28 C 0.3356(4) 0.2661(3) 0.43338(17) 0.0260(7) Uani 1 1 d . . .
H28A H 0.4233 0.2671 0.4391 0.031 Uiso 1 1 calc R . .
C29 C 0.3332(3) 0.1880(3) 0.39251(16) 0.0226(7) Uani 1 1 d . . .
H29A H 0.4188 0.1345 0.3715 0.027 Uiso 1 1 calc R . .
C30 C 0.0669(4) 0.4380(3) 0.29977(15) 0.0198(6) Uani 1 1 d . . .
C31 C -0.0753(4) 0.4984(3) 0.32511(16) 0.0250(7) Uani 1 1 d . . .
H31A H -0.1470 0.4775 0.3147 0.030 Uiso 1 1 calc R . .
C32 C -0.1115(4) 0.5885(3) 0.36537(17) 0.0288(8) Uani 1 1 d . . .
H32A H -0.2078 0.6299 0.3820 0.035 Uiso 1 1 calc R . .
C33 C -0.0062(4) 0.6179(3) 0.38124(16) 0.0281(8) Uani 1 1 d . . .
H33A H -0.0307 0.6795 0.4087 0.034 Uiso 1 1 calc R . .
C34 C 0.1336(4) 0.5579(3) 0.35733(17) 0.0279(8) Uani 1 1 d . . .
H34A H 0.2051 0.5779 0.3687 0.034 Uiso 1 1 calc R . .
C35 C 0.1706(4) 0.4677(3) 0.31638(16) 0.0252(7) Uani 1 1 d . . .
H35A H 0.2670 0.4268 0.2999 0.030 Uiso 1 1 calc R . .
C36 C 0.0513(4) 0.4014(3) 0.17654(15) 0.0225(7) Uani 1 1 d . . .
C37 C 0.1353(4) 0.4521(3) 0.13701(18) 0.0316(8) Uani 1 1 d . . .
H37A H 0.2261 0.4426 0.1439 0.038 Uiso 1 1 calc R . .
C38 C 0.0873(5) 0.5159(4) 0.0879(2) 0.0430(11) Uani 1 1 d . . .
H38A H 0.1458 0.5494 0.0609 0.052 Uiso 1 1 calc R . .
C39 C -0.0455(5) 0.5315(3) 0.07771(19) 0.0397(10) Uani 1 1 d . . .
H39A H -0.0777 0.5758 0.0439 0.048 Uiso 1 1 calc R . .
C40 C -0.1317(5) 0.4827(4) 0.1167(2) 0.0415(10) Uani 1 1 d . . .
H40A H -0.2231 0.4937 0.1102 0.050 Uiso 1 1 calc R . .
C41 C -0.0816(4) 0.4174(3) 0.16545(19) 0.0346(9) Uani 1 1 d . . .
H41A H -0.1395 0.3828 0.1919 0.042 Uiso 1 1 calc R . .
C42 C -0.3393(3) 0.3186(3) 0.28038(15) 0.0189(6) Uani 1 1 d . . .
C43 C -0.3275(3) 0.2847(3) 0.21928(16) 0.0221(7) Uani 1 1 d . . .
H43A H -0.2669 0.2120 0.2050 0.026 Uiso 1 1 calc R . .
C44 C -0.4034(4) 0.3562(3) 0.17911(17) 0.0256(7) Uani 1 1 d . . .
H44A H -0.3970 0.3319 0.1379 0.031 Uiso 1 1 calc R . .
C45 C -0.4887(4) 0.4632(3) 0.19950(17) 0.0263(7) Uani 1 1 d . . .
H45A H -0.5386 0.5133 0.1718 0.032 Uiso 1 1 calc R . .
C46 C -0.5012(4) 0.4974(3) 0.26034(18) 0.0263(7) Uani 1 1 d . . .
H46A H -0.5601 0.5708 0.2741 0.032 Uiso 1 1 calc R . .
C47 C -0.4281(3) 0.4253(3) 0.30122(16) 0.0225(7) Uani 1 1 d . . .
H47A H -0.4387 0.4485 0.3431 0.027 Uiso 1 1 calc R . .
C48 C -0.2741(3) 0.1182(3) 0.36029(15) 0.0183(6) Uani 1 1 d . . .
C49 C -0.2739(3) 0.0352(3) 0.32198(17) 0.0228(7) Uani 1 1 d . . .
H49A H -0.2528 0.0413 0.2776 0.027 Uiso 1 1 calc R . .
C50 C -0.3043(4) -0.0563(3) 0.34840(19) 0.0299(8) Uani 1 1 d . . .
H50A H -0.3062 -0.1116 0.3220 0.036 Uiso 1 1 calc R . .
C51 C -0.3320(4) -0.0675(3) 0.4131(2) 0.0319(8) Uani 1 1 d . . .
H51A H -0.3518 -0.1306 0.4310 0.038 Uiso 1 1 calc R . .
C52 C -0.3308(4) 0.0138(3) 0.45161(19) 0.0310(8) Uani 1 1 d . . .
H52A H -0.3488 0.0059 0.4959 0.037 Uiso 1 1 calc R . .
C53 C -0.3034(3) 0.1066(3) 0.42560(17) 0.0241(7) Uani 1 1 d . . .
H53A H -0.3044 0.1627 0.4522 0.029 Uiso 1 1 calc R . .
C54 C 0.8295(5) 0.7125(4) 0.2160(2) 0.0424(10) Uani 1 1 d . . .
H54B H 0.8773 0.7126 0.2506 0.051 Uiso 1 1 calc R . .
H54A H 0.8807 0.6415 0.1922 0.051 Uiso 1 1 calc R . .
H4C H -0.255(4) 0.293(3) 0.3747(17) 0.020(9) Uiso 1 1 d . . .

loop_
_atom_site_aniso_label
_atom_site_aniso_U_11
_atom_site_aniso_U_22
_atom_site_aniso_U_33
_atom_site_aniso_U_23
_atom_site_aniso_U_13
_atom_site_aniso_U_12
Cu1 0.01421(18) 0.01534(18) 0.0194(2) 0.00376(14) -0.00472(14) -0.00668(14)
P1 0.0190(4) 0.0181(4) 0.0191(4) 0.0023(3) -0.0043(3) -0.0089(3)
P2 0.0137(4) 0.0157(4) 0.0198(4) 0.0017(3) -0.0043(3) -0.0050(3)
P3 0.0203(4) 0.0178(4) 0.0191(4) 0.0035(3) -0.0045(3) -0.0109(3)
P4 0.0149(4) 0.0177(4) 0.0196(4) 0.0016(3) -0.0039(3) -0.0059(3)
P5 0.0189(5) 0.0151(5) 0.0195(6) -0.0002(4) -0.0053(4) -0.0047(4)
P6 0.0237(9) 0.275(5) 0.0314(10) -0.0308(17) -0.0052(8) -0.0014(16)
Cl1 0.0685(9) 0.0465(7) 0.1035(12) 0.0325(7) -0.0320(8) -0.0286(7)
Cl2 0.0435(6) 0.0672(8) 0.0716(9) -0.0157(7) -0.0016(6) -0.0289(6)
F1 0.0508(16) 0.080(2) 0.0349(14) 0.0045(13) 0.0009(12) -0.0429(15)
F2 0.0541(15) 0.0192(10) 0.0540(15) -0.0075(10) -0.0307(12) -0.0001(10)
F3 0.0396(13) 0.0243(10) 0.0438(13) 0.0004(9) -0.0270(11) -0.0058(9)
F4 0.055(2) 0.476(13) 0.041(2) -0.038(4) -0.0033(18) -0.081(5)
F5 0.122(4) 0.215(6) 0.084(3) -0.031(4) -0.067(3) -0.017(4)
F6 0.054(3) 0.196(6) 0.181(6) -0.015(5) -0.003(3) 0.004(3)
C1 0.0195(17) 0.039(2) 0.036(2) -0.0092(16) 0.0046(15) -0.0153(16)
C2 0.0174(15) 0.0252(16) 0.0245(17) -0.0012(13) -0.0017(13) -0.0107(13)
C3 0.0231(17) 0.0304(18) 0.0250(17) -0.0003(14) 0.0002(13) -0.0153(15)
C4 0.0156(15) 0.0211(15) 0.0242(16) -0.0013(13) -0.0020(12) -0.0060(12)
C5 0.0198(16) 0.0240(16) 0.0279(17) 0.0020(13) -0.0040(13) -0.0126(13)
C6 0.0255(17) 0.0189(15) 0.0218(16) -0.0006(12) -0.0052(13) -0.0054(13)
C7 0.078(3) 0.045(2) 0.040(2) 0.0188(19) -0.033(2) -0.043(3)
C8 0.113(5) 0.051(3) 0.045(3) 0.025(2) -0.050(3) -0.047(3)
C9 0.057(3) 0.032(2) 0.037(2) -0.0003(17) -0.030(2) -0.006(2)
C10 0.0279(19) 0.038(2) 0.034(2) -0.0055(16) -0.0115(16) -0.0068(17)
C11 0.0235(17) 0.0303(18) 0.0279(18) 0.0003(14) -0.0079(14) -0.0100(15)
C12 0.0188(15) 0.0195(15) 0.0252(17) 0.0005(12) -0.0083(13) -0.0058(13)
C13 0.0292(19) 0.0232(17) 0.034(2) -0.0013(15) -0.0057(16) -0.0038(15)
C14 0.037(2) 0.0217(18) 0.051(3) -0.0060(17) -0.0119(19) -0.0001(16)
C15 0.034(2) 0.0179(17) 0.065(3) 0.0075(17) -0.018(2) -0.0071(16)
C16 0.0295(19) 0.0253(18) 0.045(2) 0.0117(16) -0.0138(17) -0.0133(16)
C17 0.0222(16) 0.0202(16) 0.0275(17) 0.0037(13) -0.0088(13) -0.0080(13)
C18 0.0179(15) 0.0153(14) 0.0219(16) 0.0012(12) -0.0067(12) -0.0042(12)
C19 0.0178(16) 0.0224(16) 0.0314(19) 0.0053(14) -0.0065(14) -0.0036(13)
C20 0.0244(17) 0.0195(16) 0.036(2) 0.0042(14) -0.0096(15) -0.0001(14)
C21 0.0327(18) 0.0182(15) 0.0260(17) 0.0067(13) -0.0120(14) -0.0101(14)
C22 0.0237(17) 0.0248(17) 0.0260(17) 0.0068(13) -0.0080(14) -0.0104(14)
C23 0.0189(15) 0.0186(15) 0.0270(17) 0.0055(13) -0.0065(13) -0.0039(13)
C24 0.0176(15) 0.0179(14) 0.0203(15) 0.0032(12) -0.0055(12) -0.0074(12)
C25 0.0164(15) 0.0221(15) 0.0196(15) 0.0036(12) -0.0038(12) -0.0077(13)
C26 0.0206(15) 0.0195(15) 0.0188(15) 0.0020(12) -0.0023(12) -0.0063(13)
C27 0.0263(17) 0.0229(16) 0.0219(16) 0.0002(13) -0.0071(13) -0.0101(14)
C28 0.0217(16) 0.0296(18) 0.0310(19) -0.0011(14) -0.0094(14) -0.0116(14)
C29 0.0154(15) 0.0235(16) 0.0279(17) -0.0002(13) -0.0046(13) -0.0055(13)
C30 0.0262(16) 0.0194(15) 0.0171(15) 0.0052(12) -0.0035(13) -0.0134(13)
C31 0.0264(17) 0.0266(17) 0.0249(17) 0.0039(13) -0.0068(14) -0.0127(14)
C32 0.0309(19) 0.0258(17) 0.0269(18) 0.0024(14) -0.0007(15) -0.0099(15)
C33 0.044(2) 0.0231(17) 0.0203(17) 0.0005(13) -0.0022(15) -0.0190(16)
C34 0.039(2) 0.0295(18) 0.0251(18) 0.0018(14) -0.0064(15) -0.0239(17)
C35 0.0282(18) 0.0269(17) 0.0245(17) 0.0019(14) -0.0039(14) -0.0158(15)
C36 0.0324(18) 0.0193(15) 0.0180(15) 0.0034(12) -0.0048(13) -0.0123(14)
C37 0.0312(19) 0.0281(18) 0.0287(19) 0.0063(15) 0.0038(15) -0.0090(16)
C38 0.048(3) 0.037(2) 0.031(2) 0.0139(17) 0.0109(18) -0.011(2)
C39 0.057(3) 0.033(2) 0.027(2) 0.0092(16) -0.0105(19) -0.013(2)
C40 0.055(3) 0.043(2) 0.042(2) 0.0154(19) -0.028(2) -0.027(2)
C41 0.046(2) 0.038(2) 0.037(2) 0.0166(17) -0.0234(18) -0.0289(19)
C42 0.0145(14) 0.0208(15) 0.0228(16) 0.0065(12) -0.0038(12) -0.0088(12)
C43 0.0194(15) 0.0220(16) 0.0259(17) 0.0008(13) -0.0063(13) -0.0079(13)
C44 0.0246(17) 0.0303(18) 0.0255(17) 0.0041(14) -0.0078(14) -0.0130(15)
C45 0.0192(16) 0.0285(18) 0.0324(19) 0.0119(14) -0.0107(14) -0.0085(14)
C46 0.0198(16) 0.0219(16) 0.0342(19) 0.0045(14) -0.0054(14) -0.0044(14)
C47 0.0169(15) 0.0243(16) 0.0256(17) 0.0011(13) -0.0032(13) -0.0072(13)
C48 0.0110(13) 0.0182(14) 0.0236(16) 0.0030(12) -0.0017(12) -0.0039(12)
C49 0.0169(15) 0.0233(16) 0.0264(17) 0.0001(13) -0.0013(13) -0.0067(13)
C50 0.0242(17) 0.0211(17) 0.043(2) -0.0019(15) -0.0011(15) -0.0098(14)
C51 0.0240(18) 0.0223(17) 0.046(2) 0.0092(15) -0.0010(16) -0.0088(15)
C52 0.0210(17) 0.035(2) 0.0315(19) 0.0098(16) -0.0002(14) -0.0071(15)
C53 0.0154(15) 0.0258(17) 0.0275(18) 0.0037(14) -0.0040(13) -0.0036(13)
C54 0.038(2) 0.034(2) 0.051(3) -0.0012(19) 0.0016(19) -0.0130(18)

loop_
_atom_type_symbol
_atom_type_description
_atom_type_scat_dispersion_real
_atom_type_scat_dispersion_imag
_atom_type_scat_source
C C 0.0033 0.0016 'International Tables Vol C Tables 4.2.6.8 and 6.1.1.4'
H H 0.0000 0.0000 'International Tables Vol C Tables 4.2.6.8 and 6.1.1.4'
F F 0.0171 0.0103 'International Tables Vol C Tables 4.2.6.8 and 6.1.1.4'
P P 0.1023 0.0942 'International Tables Vol C Tables 4.2.6.8 and 6.1.1.4'
Cu Cu 0.3201 1.2651 'International Tables Vol C Tables 4.2.6.8 and 6.1.1.4'
Cl Cl 0.1484 0.1585 'International Tables Vol C Tables 4.2.6.8 and 6.1.1.4'

loop_
_geom_angle_atom_site_label_1
_geom_angle_atom_site_label_2
_geom_angle_atom_site_label_3
_geom_angle
_geom_angle_site_symmetry_1
_geom_angle_site_symmetry_3
_geom_angle_publ_flag
P4 Cu1 P1 124.83(3) . . ?
P4 Cu1 P2 120.47(3) . . ?
P1 Cu1 P2 96.58(3) . . ?
P4 Cu1 P3 120.24(3) . . ?
P1 Cu1 P3 94.95(3) . . ?
P2 Cu1 P3 92.28(3) . . ?
C12 P1 C6 101.81(15) . . ?
C12 P1 C3 104.51(16) . . ?
C6 P1 C3 104.31(16) . . ?
C12 P1 Cu1 113.69(11) . . ?
C6 P1 Cu1 124.89(11) . . ?
C3 P1 Cu1 105.70(11) . . ?
C18 P2 C24 103.28(14) . . ?
C18 P2 C4 103.75(15) . . ?
C24 P2 C4 106.97(15) . . ?
C18 P2 Cu1 125.21(11) . . ?
C24 P2 Cu1 110.74(10) . . ?
C4 P2 Cu1 105.60(11) . . ?
C30 P3 C36 100.00(15) . . ?
C30 P3 C5 105.67(15) . . ?
C36 P3 C5 105.83(16) . . ?
C30 P3 Cu1 120.26(11) . . ?
C36 P3 Cu1 117.05(11) . . ?
C5 P3 Cu1 106.75(11) . . ?
C42 P4 C48 109.52(14) . . ?
C42 P4 Cu1 112.79(10) . . ?
C48 P4 Cu1 117.17(10) . . ?
C42 P4 H4C 99.3(17) . . ?
C48 P4 H4C 99.3(17) . . ?
Cu1 P4 H4C 116.7(17) . . ?
F1 P5 F1 180.00(15) 2_466 . ?
F1 P5 F3 89.15(13) 2_466 2_466 ?
F1 P5 F3 90.85(14) . 2_466 ?
F1 P5 F3 90.85(14) 2_466 . ?
F1 P5 F3 89.15(13) . . ?
F3 P5 F3 180.000(1) 2_466 . ?
F1 P5 F2 90.44(15) 2_466 2_466 ?
F1 P5 F2 89.56(15) . 2_466 ?
F3 P5 F2 89.35(11) 2_466 2_466 ?
F3 P5 F2 90.65(11) . 2_466 ?
F1 P5 F2 89.56(15) 2_466 . ?
F1 P5 F2 90.44(15) . . ?
F3 P5 F2 90.65(11) 2_466 . ?
F3 P5 F2 89.35(11) . . ?
F2 P5 F2 180.00(18) 2_466 . ?
F4 P6 F4 180.0(7) . 2_665 ?
F4 P6 F6 88.1(4) . 2_665 ?
F4 P6 F6 91.9(4) 2_665 2_665 ?
F4 P6 F6 91.9(4) . . ?
F4 P6 F6 88.1(4) 2_665 . ?
F6 P6 F6 180.0(7) 2_665 . ?
F4 P6 F5 91.9(3) . . ?
F4 P6 F5 88.1(3) 2_665 . ?
F6 P6 F5 91.4(3) 2_665 . ?
F6 P6 F5 88.6(3) . . ?
F4 P6 F5 88.1(3) . 2_665 ?
F4 P6 F5 91.9(3) 2_665 2_665 ?
F6 P6 F5 88.6(3) 2_665 2_665 ?
F6 P6 F5 91.4(3) . 2_665 ?
F5 P6 F5 180.0(4) . 2_665 ?
C2 C1 H1A 109.5 . . ?
C2 C1 H1B 109.5 . . ?
H1A C1 H1B 109.5 . . ?
C2 C1 H1C 109.5 . . ?
H1A C1 H1C 109.5 . . ?
H1B C1 H1C 109.5 . . ?
C4 C2 C1 105.9(3) . . ?
C4 C2 C3 113.5(3) . . ?
C1 C2 C3 105.7(3) . . ?
C4 C2 C5 112.6(3) . . ?
C1 C2 C5 106.2(3) . . ?
C3 C2 C5 112.2(3) . . ?
C2 C3 P1 117.7(2) . . ?
C2 C3 H3A 107.9 . . ?
P1 C3 H3A 107.9 . . ?
C2 C3 H3B 107.9 . . ?
P1 C3 H3B 107.9 . . ?
H3A C3 H3B 107.2 . . ?
C2 C4 P2 116.9(2) . . ?
C2 C4 H4A 108.1 . . ?
P2 C4 H4A 108.1 . . ?
C2 C4 H4B 108.1 . . ?
P2 C4 H4B 108.1 . . ?
H4A C4 H4B 107.3 . . ?
C2 C5 P3 116.6(2) . . ?
C2 C5 H5A 108.2 . . ?
P3 C5 H5A 108.2 . . ?
C2 C5 H5B 108.2 . . ?
P3 C5 H5B 108.2 . . ?
H5A C5 H5B 107.3 . . ?
C7 C6 C11 118.2(3) . . ?
C7 C6 P1 124.1(3) . . ?
C11 C6 P1 117.4(3) . . ?
C6 C7 C8 120.6(4) . . ?
C6 C7 H7A 119.7 . . ?
C8 C7 H7A 119.7 . . ?
C9 C8 C7 121.3(4) . . ?
C9 C8 H8A 119.3 . . ?
C7 C8 H8A 119.3 . . ?
C8 C9 C10 118.9(4) . . ?
C8 C9 H9A 120.6 . . ?
C10 C9 H9A 120.6 . . ?
C9 C10 C11 120.5(4) . . ?
C9 C10 H10A 119.8 . . ?
C11 C10 H10A 119.8 . . ?
C10 C11 C6 120.6(4) . . ?
C10 C11 H11A 119.7 . . ?
C6 C11 H11A 119.7 . . ?
C13 C12 C17 119.1(3) . . ?
C13 C12 P1 122.8(3) . . ?
C17 C12 P1 118.1(2) . . ?
C12 C13 C14 120.2(4) . . ?
C12 C13 H13A 119.9 . . ?
C14 C13 H13A 119.9 . . ?
C15 C14 C13 119.6(4) . . ?
C15 C14 H14A 120.2 . . ?
C13 C14 H14A 120.2 . . ?
C16 C15 C14 120.8(4) . . ?
C16 C15 H15A 119.6 . . ?
C14 C15 H15A 119.6 . . ?
C15 C16 C17 119.9(4) . . ?
C15 C16 H16A 120.0 . . ?
C17 C16 H16A 120.0 . . ?
C16 C17 C12 120.3(3) . . ?
C16 C17 H17A 119.8 . . ?
C12 C17 H17A 119.8 . . ?
C23 C18 C19 118.7(3) . . ?
C23 C18 P2 117.3(2) . . ?
C19 C18 P2 124.0(3) . . ?
C20 C19 C18 120.4(3) . . ?
C20 C19 H19A 119.8 . . ?
C18 C19 H19A 119.8 . . ?
C19 C20 C21 120.1(3) . . ?
C19 C20 H20A 120.0 . . ?
C21 C20 H20A 120.0 . . ?
C22 C21 C20 119.9(3) . . ?
C22 C21 H21A 120.0 . . ?
C20 C21 H21A 120.0 . . ?
C21 C22 C23 120.1(3) . . ?
C21 C22 H22A 120.0 . . ?
C23 C22 H22A 120.0 . . ?
C22 C23 C18 120.7(3) . . ?
C22 C23 H23A 119.6 . . ?
C18 C23 H23A 119.6 . . ?
C25 C24 C29 118.9(3) . . ?
C25 C24 P2 116.5(2) . . ?
C29 C24 P2 124.6(2) . . ?
C26 C25 C24 121.1(3) . . ?
C26 C25 H25A 119.5 . . ?
C24 C25 H25A 119.5 . . ?
C25 C26 C27 119.5(3) . . ?
C25 C26 H26A 120.3 . . ?
C27 C26 H26A 120.3 . . ?
C28 C27 C26 120.2(3) . . ?
C28 C27 H27A 119.9 . . ?
C26 C27 H27A 119.9 . . ?
C27 C28 C29 120.6(3) . . ?
C27 C28 H28A 119.7 . . ?
C29 C28 H28A 119.7 . . ?
C28 C29 C24 119.7(3) . . ?
C28 C29 H29A 120.1 . . ?
C24 C29 H29A 120.1 . . ?
C35 C30 C31 119.3(3) . . ?
C35 C30 P3 124.7(3) . . ?
C31 C30 P3 115.9(2) . . ?
C32 C31 C30 120.4(3) . . ?
C32 C31 H31A 119.8 . . ?
C30 C31 H31A 119.8 . . ?
C31 C32 C33 119.6(3) . . ?
C31 C32 H32A 120.2 . . ?
C33 C32 H32A 120.2 . . ?
C34 C33 C32 120.3(3) . . ?
C34 C33 H33A 119.8 . . ?
C32 C33 H33A 119.8 . . ?
C33 C34 C35 120.2(3) . . ?
C33 C34 H34A 119.9 . . ?
C35 C34 H34A 119.9 . . ?
C30 C35 C34 120.1(3) . . ?
C30 C35 H35A 120.0 . . ?
C34 C35 H35A 120.0 . . ?
C37 C36 C41 118.4(3) . . ?
C37 C36 P3 123.7(3) . . ?
C41 C36 P3 117.7(3) . . ?
C38 C37 C36 120.4(4) . . ?
C38 C37 H37A 119.8 . . ?
C36 C37 H37A 119.8 . . ?
C37 C38 C39 120.5(4) . . ?
C37 C38 H38A 119.7 . . ?
C39 C38 H38A 119.7 . . ?
C38 C39 C40 120.2(4) . . ?
C38 C39 H39A 119.9 . . ?
C40 C39 H39A 119.9 . . ?
C39 C40 C41 118.8(4) . . ?
C39 C40 H40A 120.6 . . ?
C41 C40 H40A 120.6 . . ?
C40 C41 C36 121.7(4) . . ?
C40 C41 H41A 119.2 . . ?
C36 C41 H41A 119.2 . . ?
C47 C42 C43 119.6(3) . . ?
C47 C42 P4 120.4(3) . . ?
C43 C42 P4 119.1(2) . . ?
C44 C43 C42 120.7(3) . . ?
C44 C43 H43A 119.7 . . ?
C42 C43 H43A 119.7 . . ?
C45 C44 C43 119.5(3) . . ?
C45 C44 H44A 120.2 . . ?
C43 C44 H44A 120.3 . . ?
C44 C45 C46 120.1(3) . . ?
C44 C45 H45A 119.9 . . ?
C46 C45 H45A 119.9 . . ?
C45 C46 C47 120.5(3) . . ?
C45 C46 H46A 119.7 . . ?
C47 C46 H46A 119.7 . . ?
C46 C47 C42 119.5(3) . . ?
C46 C47 H47A 120.2 . . ?
C42 C47 H47A 120.2 . . ?
C49 C48 C53 118.9(3) . . ?
C49 C48 P4 121.1(2) . . ?
C53 C48 P4 119.6(3) . . ?
C50 C49 C48 120.3(3) . . ?
C50 C49 H49A 119.9 . . ?
C48 C49 H49A 119.9 . . ?
C49 C50 C51 120.4(3) . . ?
C49 C50 H50A 119.8 . . ?
C51 C50 H50A 119.8 . . ?
C52 C51 C50 119.8(3) . . ?
C52 C51 H51A 120.1 . . ?
C50 C51 H51A 120.1 . . ?
C51 C52 C53 120.1(4) . . ?
C51 C52 H52A 120.0 . . ?
C53 C52 H52A 120.0 . . ?
C52 C53 C48 120.5(3) . . ?
C52 C53 H53A 119.7 . . ?
C48 C53 H53A 119.7 . . ?
Cl1 C54 Cl2 113.0(3) . . ?
Cl1 C54 H54B 109.0 . . ?
Cl2 C54 H54B 109.0 . . ?
Cl1 C54 H54A 109.0 . . ?
Cl2 C54 H54A 109.0 . . ?
H54B C54 H54A 107.8 . . ?

loop_
_geom_bond_atom_site_label_1
_geom_bond_atom_site_label_2
_geom_bond_distance
_geom_bond_site_symmetry_2
_geom_bond_publ_flag
Cu1 P4 2.2262(9) . ?
Cu1 P1 2.2692(9) . ?
Cu1 P2 2.2776(9) . ?
Cu1 P3 2.2804(9) . ?
P1 C12 1.820(3) . ?
P1 C6 1.829(3) . ?
P1 C3 1.847(3) . ?
P2 C18 1.825(3) . ?
P2 C24 1.835(3) . ?
P2 C4 1.845(3) . ?
P3 C30 1.831(3) . ?
P3 C36 1.832(3) . ?
P3 C5 1.847(3) . ?
P4 C42 1.825(3) . ?
P4 C48 1.828(3) . ?
P4 H4C 1.25(4) . ?
P5 F1 1.591(2) 2_466 ?
P5 F1 1.591(2) . ?
P5 F3 1.595(2) 2_466 ?
P5 F3 1.595(2) . ?
P5 F2 1.599(2) 2_466 ?
P5 F2 1.599(2) . ?
P6 F4 1.528(6) . ?
P6 F4 1.528(6) 2_665 ?
P6 F6 1.562(5) 2_665 ?
P6 F6 1.562(5) . ?
P6 F5 1.627(5) . ?
P6 F5 1.627(5) 2_665 ?
Cl1 C54 1.727(5) . ?
Cl2 C54 1.769(4) . ?
C1 C2 1.553(5) . ?
C1 H1A 0.9800 . ?
C1 H1B 0.9800 . ?
C1 H1C 0.9800 . ?
C2 C4 1.548(5) . ?
C2 C3 1.554(5) . ?
C2 C5 1.559(5) . ?
C3 H3A 0.9900 . ?
C3 H3B 0.9900 . ?
C4 H4A 0.9900 . ?
C4 H4B 0.9900 . ?
C5 H5A 0.9900 . ?
C5 H5B 0.9900 . ?
C6 C7 1.377(5) . ?
C6 C11 1.400(5) . ?
C7 C8 1.393(6) . ?
C7 H7A 0.9500 . ?
C8 C9 1.362(7) . ?
C8 H8A 0.9500 . ?
C9 C10 1.385(6) . ?
C9 H9A 0.9500 . ?
C10 C11 1.388(5) . ?
C10 H10A 0.9500 . ?
C11 H11A 0.9500 . ?
C12 C13 1.394(5) . ?
C12 C17 1.401(5) . ?
C13 C14 1.399(5) . ?
C13 H13A 0.9500 . ?
C14 C15 1.382(6) . ?
C14 H14A 0.9500 . ?
C15 C16 1.378(6) . ?
C15 H15A 0.9500 . ?
C16 C17 1.387(5) . ?
C16 H16A 0.9500 . ?
C17 H17A 0.9500 . ?
C18 C23 1.395(5) . ?
C18 C19 1.396(4) . ?
C19 C20 1.389(5) . ?
C19 H19A 0.9500 . ?
C20 C21 1.389(5) . ?
C20 H20A 0.9500 . ?
C21 C22 1.382(5) . ?
C21 H21A 0.9500 . ?
C22 C23 1.387(5) . ?
C22 H22A 0.9500 . ?
C23 H23A 0.9500 . ?
C24 C25 1.397(4) . ?
C24 C29 1.399(4) . ?
C25 C26 1.387(5) . ?
C25 H25A 0.9500 . ?
C26 C27 1.389(5) . ?
C26 H26A 0.9500 . ?
C27 C28 1.381(5) . ?
C27 H27A 0.9500 . ?
C28 C29 1.393(5) . ?
C28 H28A 0.9500 . ?
C29 H29A 0.9500 . ?
C30 C35 1.384(5) . ?
C30 C31 1.405(5) . ?
C31 C32 1.389(5) . ?
C31 H31A 0.9500 . ?
C32 C33 1.389(5) . ?
C32 H32A 0.9500 . ?
C33 C34 1.379(5) . ?
C33 H33A 0.9500 . ?
C34 C35 1.398(5) . ?
C34 H34A 0.9500 . ?
C35 H35A 0.9500 . ?
C36 C37 1.393(5) . ?
C36 C41 1.394(5) . ?
C37 C38 1.382(6) . ?
C37 H37A 0.9500 . ?
C38 C39 1.387(7) . ?
C38 H38A 0.9500 . ?
C39 C40 1.388(6) . ?
C39 H39A 0.9500 . ?
C40 C41 1.389(5) . ?
C40 H40A 0.9500 . ?
C41 H41A 0.9500 . ?
C42 C47 1.393(5) . ?
C42 C43 1.394(5) . ?
C43 C44 1.388(5) . ?
C43 H43A 0.9500 . ?
C44 C45 1.386(5) . ?
C44 H44A 0.9500 . ?
C45 C46 1.389(5) . ?
C45 H45A 0.9500 . ?
C46 C47 1.389(5) . ?
C46 H46A 0.9500 . ?
C47 H47A 0.9500 . ?
C48 C49 1.395(5) . ?
C48 C53 1.402(5) . ?
C49 C50 1.388(5) . ?
C49 H49A 0.9500 . ?
C50 C51 1.388(6) . ?
C50 H50A 0.9500 . ?
C51 C52 1.386(6) . ?
C51 H51A 0.9500 . ?
C52 C53 1.386(5) . ?
C52 H52A 0.9500 . ?
C53 H53A 0.9500 . ?
C54 H54B 0.9900 . ?
C54 H54A 0.9900 . ?
